data_2210147
loop_
_publ_author_name
'Petek, Hande'
'Albayrak, \,C\.i\(gdem'
'A\(gar, Erb\.il'
'Kalkan, H\"usey\.in'

_publ_section_title
;
 (<i>Z</i>)-6-[(2-Fluorophenyliminio)methylene]-2,3-dihydroxyphenolate
;
_journal_coeditor_code CI2106
_journal_issue 9
_journal_name_full 'Acta Crystallographica Section E'
_journal_page_first o3685
_journal_page_last o3687
_journal_paper_doi 10.1107/S1600536806029606
_journal_volume 62
_journal_year 2006
_chemical_formula_iupac 'C13 H10 F N O3'
_chemical_formula_moiety 'C13 H10 F N O3'
_chemical_formula_sum 'C13 H10 F N O3'
_chemical_formula_weight 247.22
_chemical_name_common
;
(Z)-6-[(2-Fluorophenylamino)methylene]-2,3-dihydroxycyclohexa-2,4-dienone
;
_chemical_name_systematic
;
(Z)-6-[(2-Fluorophenylininio)methylene]-2,3-dihydroxyphenolate
;
_space_group_IT_number 14
_symmetry_cell_setting monoclinic
_symmetry_space_group_name_Hall '-P 2yn'
_symmetry_space_group_name_H-M 'P 1 21/n 1'
_atom_sites_solution_hydrogens geom
_atom_sites_solution_primary direct
_atom_sites_solution_secondary difmap
_cell_angle_alpha 90.00
_cell_angle_beta 101.185(8)
_cell_angle_gamma 90.00
_cell_formula_units_Z 4
_cell_length_a 11.5456(11)
_cell_length_b 6.8521(4)
_cell_length_c 14.0447(14)
_cell_measurement_reflns_used 7428
_cell_measurement_temperature 296
_cell_measurement_theta_max 27.17
_cell_measurement_theta_min 2.54
_cell_volume 1089.99(17)
_computing_cell_refinement X-AREA
_computing_data_collection 'X-AREA (Stoe & Cie, 2002)'
_computing_data_reduction 'X-RED (Stoe & Cie, 2002)'
_computing_molecular_graphics 'ORTEP-3 for Windows (Farrugia, 1997)'
_computing_publication_material 'WinGX (Farrugia, 1999)'
_computing_structure_refinement 'SHELXL97 (Sheldrick, 1997)'
_computing_structure_solution 'SHELXS97 (Sheldrick, 1997)'
_diffrn_ambient_temperature 296
_diffrn_detector_area_resol_mean 6.67
_diffrn_measured_fraction_theta_full 0.852
_diffrn_measured_fraction_theta_max 0.852
_diffrn_measurement_device_type 'Stoe IPDS-II'
_diffrn_measurement_method \w
_diffrn_radiation_monochromator graphite
_diffrn_radiation_source 'fine-focus sealed tube'
_diffrn_radiation_type MoK\a
_diffrn_radiation_wavelength 0.71073
_diffrn_reflns_av_R_equivalents 0.1246
_diffrn_reflns_av_sigmaI/netI 0.0761
_diffrn_reflns_limit_h_max 14
_diffrn_reflns_limit_h_min -14
_diffrn_reflns_limit_k_max 8
_diffrn_reflns_limit_k_min -8
_diffrn_reflns_limit_l_max 18
_diffrn_reflns_limit_l_min -18
_diffrn_reflns_number 12517
_diffrn_reflns_theta_full 27.24
_diffrn_reflns_theta_max 27.24
_diffrn_reflns_theta_min 2.54
_diffrn_standards_decay_% 0
_diffrn_standards_interval_count 0
_diffrn_standards_interval_time 0
_diffrn_standards_number 0
_exptl_absorpt_coefficient_mu 0.119
_exptl_absorpt_correction_T_max 0.9924
_exptl_absorpt_correction_T_min 0.9368
_exptl_absorpt_correction_type integration
_exptl_absorpt_process_details '(X-RED; Stoe & Cie, 2002)'
_exptl_crystal_colour red
_exptl_crystal_density_diffrn 1.506
_exptl_crystal_density_method 'not measured'
_exptl_crystal_description Plate
_exptl_crystal_F_000 512
_exptl_crystal_size_max 0.770
_exptl_crystal_size_mid 0.357
_exptl_crystal_size_min 0.060
_refine_diff_density_max 0.205
_refine_diff_density_min -0.204
_refine_ls_extinction_coef 0.030(6)
_refine_ls_extinction_expression Fc^*^=kFc[1+0.001xFc^2^\l^3^/sin(2\q)]^-1/4^
_refine_ls_extinction_method SHELXL97
_refine_ls_goodness_of_fit_ref 0.964
_refine_ls_hydrogen_treatment refall
_refine_ls_matrix_type full
_refine_ls_number_parameters 204
_refine_ls_number_reflns 2076
_refine_ls_number_restraints 0
_refine_ls_restrained_S_all 0.964
_refine_ls_R_factor_all 0.0892
_refine_ls_R_factor_gt 0.0513
_refine_ls_shift/su_max 0.001
_refine_ls_shift/su_mean 0.000
_refine_ls_structure_factor_coef Fsqd
_refine_ls_weighting_details 'calc w=1/[\s^2^(Fo^2^)+(0.0678P)^2^] where P=(Fo^2^+2Fc^2^)/3'
_refine_ls_weighting_scheme calc
_refine_ls_wR_factor_gt 0.1084
_refine_ls_wR_factor_ref 0.1237
_reflns_number_gt 1263
_reflns_number_total 2076
_reflns_threshold_expression I>2\s(I)
_cod_data_source_file ci2106.cif
_cod_data_source_block I
_cod_original_cell_volume 1089.99(16)
_cod_original_sg_symbol_H-M 'P 21/n'
_cod_database_code 2210147
_cod_database_fobs_code 2210147

loop_
_symmetry_equiv_pos_as_xyz
'x, y, z'
'-x+1/2, y+1/2, -z+1/2'
'-x, -y, -z'
'x-1/2, -y-1/2, z-1/2'

loop_
_atom_site_type_symbol
_atom_site_label
_atom_site_fract_x
_atom_site_fract_y
_atom_site_fract_z
_atom_site_U_iso_or_equiv
_atom_site_adp_type
_atom_site_calc_flag
_atom_site_occupancy
H H7 0.7305(18) 0.608(3) 0.5133(15) 0.063(6) Uiso d 1
H H11 0.292(3) 0.338(4) 0.263(2) 0.097(8) Uiso d 1
H H9 0.576(2) 0.636(4) 0.3921(18) 0.081(8) Uiso d 1
H H12 0.388(3) 0.038(4) 0.336(2) 0.099(9) Uiso d 1
H H10 0.396(3) 0.628(4) 0.295(2) 0.110(10) Uiso d 1
H H4 1.093(2) 0.715(3) 0.7110(16) 0.072(6) Uiso d 1
H H5 0.9003(19) 0.746(3) 0.6178(14) 0.054(6) Uiso d 1
H H3 1.248(2) 0.505(4) 0.761(2) 0.096(9) Uiso d 1
H H2 1.087(2) 0.019(4) 0.583(2) 0.101(9) Uiso d 1
H H1 0.771(3) 0.208(5) 0.486(2) 0.143(12) Uiso d 1
O O1 0.89164(12) 0.12243(19) 0.53201(10) 0.0595(4) Uani d 1
O O3 1.22224(13) 0.3971(3) 0.73077(12) 0.0691(5) Uani d 1
N N1 0.71082(14) 0.3350(2) 0.47091(12) 0.0549(4) Uani d 1
C C1 0.94255(17) 0.2797(3) 0.57624(13) 0.0500(5) Uani d 1
O O2 1.11948(13) 0.0956(2) 0.63306(11) 0.0683(5) Uani d 1
C C6 0.88363(17) 0.4626(3) 0.57110(13) 0.0515(5) Uani d 1
C C8 0.59542(17) 0.3447(3) 0.41479(14) 0.0556(5) Uani d 1
C C2 1.05778(18) 0.2667(3) 0.62917(13) 0.0522(5) Uani d 1
C C4 1.05304(18) 0.6063(3) 0.67508(15) 0.0575(5) Uani d 1
C C5 0.94209(19) 0.6229(3) 0.62126(15) 0.0571(5) Uani d 1
C C7 0.76767(18) 0.4819(3) 0.51546(14) 0.0550(5) Uani d 1
C C3 1.11110(17) 0.4266(3) 0.67934(13) 0.0525(5) Uani d 1
F F1 0.58846(13) 0.0059(2) 0.43003(12) 0.0936(5) Uani d 1
C C13 0.53358(19) 0.1732(3) 0.39512(16) 0.0638(6) Uani d 1
C C9 0.5406(2) 0.5140(4) 0.37629(17) 0.0696(6) Uani d 1
C C11 0.3687(2) 0.3357(5) 0.30473(19) 0.0852(8) Uani d 1
C C12 0.4211(2) 0.1655(5) 0.3417(2) 0.0815(8) Uani d 1
C C10 0.4276(2) 0.5084(5) 0.32190(19) 0.0818(8) Uani d 1

loop_
_atom_site_aniso_label
_atom_site_aniso_U_11
_atom_site_aniso_U_22
_atom_site_aniso_U_33
_atom_site_aniso_U_12
_atom_site_aniso_U_13
_atom_site_aniso_U_23
O1 0.0610(9) 0.0471(8) 0.0634(8) 0.0008(6) -0.0050(6) -0.0086(6)
O3 0.0537(9) 0.0743(10) 0.0706(9) -0.0018(7) -0.0092(7) -0.0123(8)
N1 0.0494(9) 0.0553(10) 0.0564(9) 0.0042(7) 0.0011(7) -0.0016(7)
C1 0.0536(11) 0.0472(10) 0.0469(9) -0.0014(8) 0.0035(8) -0.0035(8)
O2 0.0657(10) 0.0590(9) 0.0688(9) 0.0163(7) -0.0148(7) -0.0131(7)
C6 0.0528(11) 0.0484(11) 0.0512(10) 0.0013(8) 0.0046(8) -0.0017(8)
C8 0.0482(11) 0.0656(13) 0.0521(11) 0.0043(9) 0.0073(8) -0.0003(9)
C2 0.0528(12) 0.0513(11) 0.0494(10) 0.0068(8) 0.0021(8) -0.0015(8)
C4 0.0617(13) 0.0520(11) 0.0562(11) -0.0064(9) 0.0050(9) -0.0069(9)
C5 0.0635(12) 0.0477(11) 0.0586(11) 0.0030(9) 0.0080(9) -0.0038(9)
C7 0.0570(12) 0.0502(10) 0.0558(11) 0.0059(9) 0.0059(9) -0.0006(9)
C3 0.0480(11) 0.0600(12) 0.0471(10) -0.0034(8) 0.0035(8) -0.0019(8)
F1 0.0876(10) 0.0613(8) 0.1230(12) -0.0021(7) -0.0015(9) -0.0059(8)
C13 0.0613(13) 0.0628(14) 0.0649(13) 0.0026(10) 0.0061(10) -0.0053(10)
C9 0.0557(13) 0.0721(15) 0.0772(15) 0.0041(11) 0.0035(11) 0.0113(12)
C11 0.0517(14) 0.124(3) 0.0753(16) 0.0032(15) 0.0004(12) -0.0032(15)
C12 0.0625(15) 0.095(2) 0.0836(17) -0.0147(14) 0.0069(12) -0.0195(15)
C10 0.0608(15) 0.101(2) 0.0793(16) 0.0155(15) 0.0044(12) 0.0182(15)

loop_
_atom_type_symbol
_atom_type_description
_atom_type_scat_dispersion_real
_atom_type_scat_dispersion_imag
_atom_type_scat_source
C C 0.0033 0.0016 'International Tables Vol C Tables 4.2.6.8 and 6.1.1.4'
H H 0.0000 0.0000 'International Tables Vol C Tables 4.2.6.8 and 6.1.1.4'
F F 0.0171 0.0103 'International Tables Vol C Tables 4.2.6.8 and 6.1.1.4'
N N 0.0061 0.0033 'International Tables Vol C Tables 4.2.6.8 and 6.1.1.4'
O O 0.0106 0.0060 'International Tables Vol C Tables 4.2.6.8 and 6.1.1.4'

loop_
_geom_angle_atom_site_label_1
_geom_angle_atom_site_label_2
_geom_angle_atom_site_label_3
_geom_angle
C3 O3 H3 109.3(18)
C7 N1 C8 124.64(17)
C7 N1 H1 106.1(17)
C8 N1 H1 129.3(17)
O1 C1 C2 119.28(17)
O1 C1 C6 121.98(16)
C2 C1 C6 118.73(16)
C2 O2 H2 109.8(17)
C5 C6 C7 120.86(18)
C5 C6 C1 119.05(17)
C7 C6 C1 120.09(16)
C13 C8 C9 117.30(19)
C13 C8 N1 117.98(17)
C9 C8 N1 124.70(19)
O2 C2 C3 118.86(17)
O2 C2 C1 120.74(16)
C3 C2 C1 120.40(17)
C5 C4 C3 119.34(18)
C5 C4 H4 122.1(13)
C3 C4 H4 118.6(13)
C4 C5 C6 121.5(2)
C4 C5 H5 120.5(11)
C6 C5 H5 118.0(11)
N1 C7 C6 121.95(18)
N1 C7 H7 120.1(12)
C6 C7 H7 118.0(12)
O3 C3 C2 115.75(18)
O3 C3 C4 123.29(17)
C2 C3 C4 120.95(17)
F1 C13 C12 119.5(2)
F1 C13 C8 117.53(17)
C12 C13 C8 122.9(2)
C10 C9 C8 120.4(3)
C10 C9 H9 118.6(15)
C8 C9 H9 120.6(15)
C10 C11 C12 120.3(2)
C10 C11 H11 117.7(16)
C12 C11 H11 121.9(16)
C11 C12 C13 118.5(3)
C11 C12 H12 127.6(17)
C13 C12 H12 113.9(17)
C11 C10 C9 120.5(3)
C11 C10 H10 122.6(18)
C9 C10 H10 116.8(18)

loop_
_geom_bond_atom_site_label_1
_geom_bond_atom_site_label_2
_geom_bond_distance
O1 C1 1.323(2)
O3 C3 1.360(2)
O3 H3 0.88(3)
N1 C7 1.295(2)
N1 C8 1.412(2)
N1 H1 1.11(3)
C1 C2 1.395(3)
C1 C6 1.421(3)
O2 C2 1.368(2)
O2 H2 0.90(3)
C6 C5 1.405(3)
C6 C7 1.419(3)
C8 C13 1.375(3)
C8 C9 1.381(3)
C2 C3 1.381(3)
C4 C5 1.360(3)
C4 C3 1.398(3)
C4 H4 0.96(2)
C5 H5 0.97(2)
C7 H7 0.96(2)
F1 C13 1.355(3)
C13 C12 1.369(3)
C9 C10 1.379(3)
C9 H9 0.94(3)
C11 C10 1.362(4)
C11 C12 1.369(4)
C11 H11 0.96(3)
C12 H12 0.95(3)
C10 H10 0.95(3)

loop_
_geom_hbond_atom_site_label_D
_geom_hbond_atom_site_label_H
_geom_hbond_atom_site_label_A
_geom_hbond_site_symmetry_A
_geom_hbond_distance_DH
_geom_hbond_distance_HA
_geom_hbond_distance_DA
_geom_hbond_angle_DHA
N1 H1 O1 . 1.11(3) 1.53(3) 2.554(2) 150(3)
O3 H3 O2 2_756 0.88(3) 2.01(3) 2.737(2) 139(2)
O2 H2 O1 3_756 0.90(3) 1.94(3) 2.740(2) 147(2)

loop_
_geom_torsion_atom_site_label_1
_geom_torsion_atom_site_label_2
_geom_torsion_atom_site_label_3
_geom_torsion_atom_site_label_4
_geom_torsion
O1 C1 C6 C5 178.9(2)
C2 C1 C6 C5 -1.5(3)
O1 C1 C6 C7 -1.5(3)
C2 C1 C6 C7 178.1(2)
C7 N1 C8 C13 -161.7(2)
C7 N1 C8 C9 19.7(3)
O1 C1 C2 O2 2.1(3)
C6 C1 C2 O2 -177.50(18)
O1 C1 C2 C3 -177.27(19)
C6 C1 C2 C3 3.1(3)
C3 C4 C5 C6 1.1(3)
C7 C6 C5 C4 179.8(2)
C1 C6 C5 C4 -0.6(3)
C8 N1 C7 C6 179.81(19)
C5 C6 C7 N1 -178.0(2)
C1 C6 C7 N1 2.4(3)
O2 C2 C3 O3 -1.2(3)
C1 C2 C3 O3 178.23(19)
O2 C2 C3 C4 178.0(2)
C1 C2 C3 C4 -2.6(3)
C5 C4 C3 O3 179.6(2)
C5 C4 C3 C2 0.5(3)
C9 C8 C13 F1 177.9(2)
N1 C8 C13 F1 -0.8(3)
C9 C8 C13 C12 -1.4(4)
N1 C8 C13 C12 179.8(2)
C13 C8 C9 C10 1.1(4)
N1 C8 C9 C10 179.7(2)
C10 C11 C12 C13 -0.6(4)
F1 C13 C12 C11 -178.1(2)
C8 C13 C12 C11 1.2(4)
C12 C11 C10 C9 0.3(4)
C8 C9 C10 C11 -0.5(4)

loop_
_cod_related_entry_id
_cod_related_entry_database
_cod_related_entry_code
1 ChemSpider 30655030
